data_4500811
loop_
_publ_author_name
'Olshansky, Jacob H.'
'Blau, Samuel M.'
'Zeller, Matthias'
'Schrier, Joshua'
'Norquist, Alexander J.'

_publ_section_title
;
 Understanding an Order--Disorder Phase Transition in Ionothermally
 Synthesized Gallium Phosphates
;
_journal_issue 7
_journal_name_full 'Crystal Growth &amp; Design'
_journal_page_first 3065
_journal_paper_doi 10.1021/cg200332y
_journal_volume 11
_journal_year 2011
_chemical_formula_moiety 'C5 H15 Ga1 N2 O8 P2'
_chemical_formula_sum 'C5 H15 Ga N2 O8 P2'
_chemical_formula_weight 363.35
_space_group_IT_number 2
_symmetry_cell_setting triclinic
_symmetry_space_group_name_Hall '-P 1'
_symmetry_space_group_name_H-M 'P -1'
_atom_sites_solution_hydrogens geom
_atom_sites_solution_primary direct
_cell_angle_alpha 92.248(5)
_cell_angle_beta 95.825(5)
_cell_angle_gamma 98.076(5)
_cell_formula_units_Z 2
_cell_length_a 8.477(5)
_cell_length_b 8.795(5)
_cell_length_c 8.929(5)
_cell_measurement_reflns_used 4342
_cell_measurement_temperature 298
_cell_measurement_theta_max 30.7850
_cell_measurement_theta_min 2.3424
_cell_volume 654.7(6)
_computing_cell_refinement Apex2
_computing_data_collection 'Apex2 v2009.7-0 (Bruker, 2009)'
_computing_data_reduction Apex2
_computing_molecular_graphics 'CAMERON (Watkin et al., 1996)'
_computing_publication_material 'CRYSTALS (Betteridge et al., 2003)'
_computing_structure_refinement 'CRYSTALS (Betteridge et al., 2003)'
_computing_structure_solution 'SIR92 (Altomare et al., 1993)'
_diffrn_ambient_temperature 298
_diffrn_measured_fraction_theta_full 0.996
_diffrn_measured_fraction_theta_max 0.905
_diffrn_measurement_device 'Bruker AXS Smart Apex CCD'
_diffrn_measurement_device_type Area
_diffrn_measurement_method \w
_diffrn_radiation_monochromator graphite
_diffrn_radiation_type 'Mo K\a'
_diffrn_radiation_wavelength 0.71073
_diffrn_reflns_av_R_equivalents 0.016
_diffrn_reflns_limit_h_max 12
_diffrn_reflns_limit_h_min -12
_diffrn_reflns_limit_k_max 12
_diffrn_reflns_limit_k_min -12
_diffrn_reflns_limit_l_max 12
_diffrn_reflns_limit_l_min -12
_diffrn_reflns_number 7562
_diffrn_reflns_theta_full 26.236
_diffrn_reflns_theta_max 31.233
_diffrn_reflns_theta_min 2.296
_diffrn_standards_number 0
_exptl_absorpt_coefficient_mu 2.378
_exptl_absorpt_correction_T_max 0.7462
_exptl_absorpt_correction_T_min 0.5631
_exptl_absorpt_correction_type multi-scan
_exptl_absorpt_process_details 'Apex2  v2009.7-0 (Bruker, 2009)'
_exptl_crystal_colour colorless
_exptl_crystal_density_diffrn 1.838
_exptl_crystal_density_method 'not measured'
_exptl_crystal_description block
_exptl_crystal_F_000 367
_exptl_crystal_size_max 0.550
_exptl_crystal_size_mid 0.290
_exptl_crystal_size_min 0.190
_refine_diff_density_max 0.75
_refine_diff_density_min -0.47
_refine_ls_extinction_method None
_refine_ls_goodness_of_fit_ref 1.0017
_refine_ls_hydrogen_treatment noref
_refine_ls_matrix_type full
_refine_ls_number_parameters 172
_refine_ls_number_reflns 3426
_refine_ls_number_restraints 0
_refine_ls_R_factor_all 0.0285
_refine_ls_R_factor_gt 0.0260
_refine_ls_shift/su_max 0.0005580
_refine_ls_shift/su_mean 9.2132111
_refine_ls_structure_factor_coef Fsqd
_refine_ls_weighting_details
;
 Method= Modified Sheldrick 
 w=1/[\s^2^(F^2^) + ( 0.04P)^2^ + 0.49P] 
 ,where P=(max(Fo^2^,0) + 2Fc^2^)/3 
;
_refine_ls_weighting_scheme calc
_refine_ls_wR_factor_all 0.0695
_refine_ls_wR_factor_gt 0.0677
_refine_ls_wR_factor_ref 0.0666
_reflns_limit_h_max 12
_reflns_limit_h_min -12
_reflns_limit_k_max 12
_reflns_limit_k_min -12
_reflns_limit_l_max 12
_reflns_limit_l_min 0
_reflns_number_gt 3550
_reflns_number_total 3850
_reflns_threshold_expression I>2.0\s(I)
_oxford_diffrn_Wilson_B_factor 1.04
_oxford_diffrn_Wilson_scale 1.70
_oxford_refine_ls_r_factor_ref 0.0252
_oxford_refine_ls_scale 0.8197(16)
_oxford_reflns_number_all 3838
_oxford_reflns_threshold_expression_ref I>3.0\s(I)
_cod_data_source_file cg200332y_si_002.cif
_cod_data_source_block '[C~5~H~14~N~2~][Ga(HPO~4~)(PO~4~)]_Cmp-1a'
_cod_depositor_comments
;
The following automatic conversions were performed:

'_symmetry_cell_setting' value 'Triclinic' changed to 'triclinic'
according to /home/saulius/struct/CIF-dictionaries/cif_core.dic
dictionary named 'cif_core.dic' version 2.4.1 from 2010-06-29.

Automatic conversion script
Id: cif_fix_values 1715 2011-07-08 13:25:40Z adriana 
;
_cod_original_sg_symbol_H-M 'P -1 '
_cod_original_formula_sum 'C5 H15 Ga1 N2 O8 P2'
_cod_database_code 4500811

loop_
_symmetry_equiv_pos_as_xyz
x,y,z
-x,-y,-z

loop_
_atom_site_label
_atom_site_type_symbol
_atom_site_fract_x
_atom_site_fract_y
_atom_site_fract_z
_atom_site_U_iso_or_equiv
_atom_site_occupancy
_atom_site_adp_type
Ga1 Ga 0.01132(2) 0.48296(2) 0.25211(2) 0.0157 1.0000 Uani
P1 P -0.00554(5) 0.73159(5) 0.01901(5) 0.0163 1.0000 Uani
P2 P 0.23569(5) 0.56332(5) 0.53090(5) 0.0177 1.0000 Uani
O1 O 0.08270(16) 0.63926(16) 0.13644(15) 0.0232 1.0000 Uani
O2 O -0.05005(17) 0.30463(15) 0.13687(15) 0.0236 1.0000 Uani
O3 O 0.18906(16) 0.46294(16) 0.38092(14) 0.0211 1.0000 Uani
O4 O -0.16074(16) 0.52913(17) 0.34241(15) 0.0235 1.0000 Uani
O5 O 0.06307(19) 0.90044(15) 0.06405(15) 0.0270 1.0000 Uani
O6 O -0.18252(17) 0.6973(2) 0.01639(18) 0.0342 1.0000 Uani
O7 O 0.41811(16) 0.5765(2) 0.56685(16) 0.0298 1.0000 Uani
O8 O 0.1773(2) 0.71519(18) 0.52304(18) 0.0331 1.0000 Uani
N1 N 0.4546(2) 0.4307(3) 0.1336(2) 0.0356 1.0000 Uani
N2 N 0.0582(3) 0.9336(2) 0.3731(2) 0.0440 1.0000 Uani
C1 C 0.5639(3) 0.3607(3) 0.0394(3) 0.0378 1.0000 Uani
C2 C 0.4711(3) 0.6000(3) 0.1227(3) 0.0367 1.0000 Uani
C3 C 0.5450(8) 0.1897(8) 0.0570(8) 0.0582 0.5000 Uani
C4 C 0.1451(4) 1.0773(3) 0.4491(3) 0.0480 1.0000 Uani
C5 C -0.1171(4) 0.9195(3) 0.3876(3) 0.0484 1.0000 Uani
C6 C 0.3117(11) 1.0822(9) 0.4325(12) 0.0852 0.5000 Uani
H1 H 0.0000 1.0000 0.0000 0.0500 1.0000 Uiso
H2 H 0.5000 0.5000 0.5000 0.0500 1.0000 Uiso
H3 H 0.4781 0.4077 0.2362 0.0426 1.0000 Uiso
H4 H 0.3461 0.3873 0.1004 0.0426 1.0000 Uiso
H5 H 0.6743 0.4039 0.0756 0.0459 1.0000 Uiso
H6 H 0.5505 0.2517 0.0477 0.0460 0.5000 Uiso
H7 H 0.5788 0.6422 0.1633 0.0437 1.0000 Uiso
H8 H 0.3935 0.6396 0.1835 0.0439 1.0000 Uiso
H9 H 0.5686 0.1681 0.1587 0.0831 0.5000 Uiso
H10 H 0.6144 0.1449 -0.0034 0.0831 0.5000 Uiso
H11 H 0.4363 0.1452 0.0231 0.0830 0.5000 Uiso
H12 H 0.0752 0.9308 0.2692 0.0530 1.0000 Uiso
H13 H 0.0995 0.8485 0.4185 0.0530 1.0000 Uiso
H14 H 0.1038 1.1633 0.3977 0.0592 1.0000 Uiso
H15 H 0.2574 1.0846 0.4403 0.0585 0.5000 Uiso
H16 H -0.1721 0.8246 0.3353 0.0594 1.0000 Uiso
H17 H -0.1498 1.0137 0.3422 0.0584 1.0000 Uiso
H18 H 0.3269 1.0781 0.3295 0.0903 0.5000 Uiso
H19 H 0.3485 0.9966 0.4796 0.0903 0.5000 Uiso
H20 H 0.3697 1.1747 0.4809 0.0903 0.5000 Uiso

loop_
_atom_site_aniso_label
_atom_site_aniso_U_11
_atom_site_aniso_U_22
_atom_site_aniso_U_33
_atom_site_aniso_U_23
_atom_site_aniso_U_13
_atom_site_aniso_U_12
Ga1 0.01776(10) 0.01920(10) 0.01055(9) 0.00063(6) 0.00022(6) 0.00505(7)
P1 0.0192(2) 0.0169(2) 0.01246(19) -0.00030(15) -0.00058(15) 0.00360(16)
P2 0.0167(2) 0.0251(2) 0.01190(19) -0.00005(16) 0.00011(15) 0.00686(17)
O1 0.0262(7) 0.0240(6) 0.0194(6) 0.0070(5) -0.0011(5) 0.0048(5)
O2 0.0329(7) 0.0223(6) 0.0144(6) -0.0026(5) 0.0044(5) -0.0006(5)
O3 0.0218(6) 0.0294(7) 0.0124(5) -0.0023(5) -0.0023(5) 0.0094(5)
O4 0.0238(6) 0.0337(7) 0.0165(6) 0.0051(5) 0.0060(5) 0.0123(6)
O5 0.0429(8) 0.0177(6) 0.0188(6) -0.0019(5) -0.0039(6) 0.0043(6)
O6 0.0194(7) 0.0498(10) 0.0327(8) 0.0002(7) 0.0007(6) 0.0041(6)
O7 0.0172(6) 0.0508(9) 0.0206(7) -0.0079(6) -0.0012(5) 0.0065(6)
O8 0.0442(9) 0.0280(8) 0.0297(8) 0.0006(6) 0.0005(7) 0.0164(7)
N1 0.0246(8) 0.0613(13) 0.0189(8) 0.0032(8) -0.0008(7) 0.0019(8)
N2 0.0767(16) 0.0347(10) 0.0241(9) -0.0025(8) -0.0005(10) 0.0254(11)
C1 0.0249(10) 0.0549(15) 0.0330(12) 0.0014(10) -0.0028(8) 0.0080(10)
C2 0.0253(10) 0.0586(15) 0.0245(10) -0.0068(10) 0.0028(8) 0.0035(10)
C3 0.046(3) 0.057(4) 0.072(4) 0.006(3) 0.002(3) 0.012(3)
C4 0.0660(18) 0.0308(12) 0.0498(16) 0.0019(11) 0.0105(13) 0.0131(12)
C5 0.0676(18) 0.0373(13) 0.0384(13) -0.0135(11) -0.0122(12) 0.0185(12)
C6 0.076(5) 0.054(4) 0.126(8) -0.001(5) 0.035(5) -0.005(4)

loop_
_atom_type_symbol
_atom_type_scat_dispersion_real
_atom_type_scat_dispersion_imag
_atom_type_scat_Cromer_Mann_a1
_atom_type_scat_Cromer_Mann_b1
_atom_type_scat_Cromer_Mann_a2
_atom_type_scat_Cromer_Mann_b2
_atom_type_scat_Cromer_Mann_a3
_atom_type_scat_Cromer_Mann_b3
_atom_type_scat_Cromer_Mann_a4
_atom_type_scat_Cromer_Mann_b4
_atom_type_scat_Cromer_Mann_c
_atom_type_scat_source
C 0.0033 0.0016 2.3100 20.8439 1.0200 10.2075 1.5886 0.5687 0.8650 51.6512 0.2156 'International Tables Vol C 4.2.6.8 and 6.1.1.4'
H 0.0000 0.0000 0.4930 10.5109 0.3229 26.1257 0.1402 3.1424 0.0408 57.7998 0.0030 'International Tables Vol C 4.2.6.8 and 6.1.1.4'
N 0.0061 0.0033 12.2126 0.0057 3.1322 9.8933 2.0125 28.9975 1.1663 0.5826 -11.5290 'International Tables Vol C 4.2.6.8 and 6.1.1.4'
O 0.0106 0.0060 3.0485 13.2771 2.2868 5.7011 1.5463 0.3239 0.8670 32.9089 0.2508 'International Tables Vol C 4.2.6.8 and 6.1.1.4'
P 0.1023 0.0942 6.4345 1.9067 4.1791 27.1570 1.7800 0.5260 1.4908 68.1645 1.1149 'International Tables Vol C 4.2.6.8 and 6.1.1.4'
Ga 0.2307 1.6083 15.2354 3.0669 6.7006 0.2412 4.3591 10.7805 2.9623 61.4135 1.7189 'International Tables Vol C 4.2.6.8 and 6.1.1.4'

loop_
_geom_angle_atom_site_label_1
_geom_angle_site_symmetry_1
_geom_angle_atom_site_label_2
_geom_angle_atom_site_label_3
_geom_angle_site_symmetry_3
_geom_angle
_geom_angle_publ_flag
O1 . Ga1 O2 . 110.67(8) yes
O1 . Ga1 O3 . 103.42(6) yes
O2 . Ga1 O3 . 109.03(7) yes
O1 . Ga1 O4 . 110.05(7) yes
O2 . Ga1 O4 . 108.29(7) yes
O3 . Ga1 O4 . 115.32(7) yes
O2 2_565 P1 O1 . 107.89(8) yes
O2 2_565 P1 O5 . 106.62(8) yes
O1 . P1 O5 . 104.08(9) yes
O2 2_565 P1 O6 . 111.75(10) yes
O1 . P1 O6 . 112.18(10) yes
O5 . P1 O6 . 113.81(10) yes
O4 2_566 P2 O3 . 107.14(9) yes
O4 2_566 P2 O7 . 106.52(10) yes
O3 . P2 O7 . 107.14(8) yes
O4 2_566 P2 O8 . 110.14(10) yes
O3 . P2 O8 . 112.24(9) yes
O7 . P2 O8 . 113.31(10) yes
Ga1 . O1 P1 . 132.22(9) yes
Ga1 . O2 P1 2_565 125.59(9) yes
Ga1 . O3 P2 . 122.16(8) yes
Ga1 . O4 P2 2_566 124.51(9) yes
P1 . O5 H1 . 117.8 no
P2 . O7 H2 . 123.2 no
C1 . N1 C2 . 111.77(19) yes
C1 . N1 H3 . 109.4 no
C2 . N1 H3 . 109.2 no
C1 . N1 H4 . 109.1 no
C2 . N1 H4 . 108.8 no
H3 . N1 H4 . 108.5 no
C4 . N2 C5 . 111.2(2) yes
C4 . N2 H12 . 109.6 no
C5 . N2 H12 . 109.7 no
C4 . N2 H13 . 108.7 no
C5 . N2 H13 . 108.9 no
H12 . N2 H13 . 108.6 no
C2 2_665 C1 N1 . 109.33(19) yes
C2 2_665 C1 C3 . 112.2(3) yes
N1 . C1 C3 . 109.6(3) yes
C2 2_665 C1 H5 . 108.9 no
N1 . C1 H5 . 108.5 no
C3 . C1 H5 . 108.1 no
C2 2_665 C1 H6 . 110.6 no
N1 . C1 H6 . 110.2 no
C3 . C1 H6 . 1.6 no
H5 . C1 H6 . 109.2 no
C1 2_665 C2 N1 . 110.2(2) yes
C1 2_665 C2 H7 . 111.5 no
N1 . C2 H7 . 107.5 no
C1 2_665 C2 H8 . 109.3 no
N1 . C2 H8 . 108.3 no
H7 . C2 H8 . 109.9 no
C1 . C3 H6 . 2.8 no
C1 . C3 H9 . 110.6 no
H6 . C3 H9 . 113.4 no
C1 . C3 H10 . 109.6 no
H6 . C3 H10 . 108.6 no
H9 . C3 H10 . 109.8 no
C1 . C3 H11 . 109.3 no
H6 . C3 H11 . 107.5 no
H9 . C3 H11 . 109.0 no
H10 . C3 H11 . 108.4 no
C5 2_576 C4 N2 . 109.1(2) yes
C5 2_576 C4 C6 . 111.0(5) yes
N2 . C4 C6 . 108.2(4) yes
C5 2_576 C4 H14 . 111.4 no
N2 . C4 H14 . 107.3 no
C6 . C4 H14 . 109.7 no
C5 2_576 C4 H15 . 109.9 no
N2 . C4 H15 . 110.6 no
C6 . C4 H15 . 2.4 no
H14 . C4 H15 . 108.6 no
C4 2_576 C5 N2 . 110.1(2) yes
C4 2_576 C5 H16 . 110.6 no
N2 . C5 H16 . 109.7 no
C4 2_576 C5 H17 . 109.1 no
N2 . C5 H17 . 104.1 no
H16 . C5 H17 . 113.1 no
C4 . C6 H18 . 109.9 no
C4 . C6 H19 . 108.5 no
H18 . C6 H19 . 110.1 no
C4 . C6 H20 . 109.3 no
H18 . C6 H20 . 109.9 no
H19 . C6 H20 . 109.1 no
O5 . H1 O5 2_575 180.0 no
O7 . H2 O7 2_666 180.0 no
C1 . H6 C3 . 175.5 no

loop_
_geom_bond_atom_site_label_1
_geom_bond_atom_site_label_2
_geom_bond_site_symmetry_2
_geom_bond_distance
_geom_bond_publ_flag
Ga1 O1 . 1.8240(15) yes
Ga1 O2 . 1.8234(15) yes
Ga1 O3 . 1.8338(15) yes
Ga1 O4 . 1.8226(15) yes
P1 O2 2_565 1.5496(15) yes
P1 O1 . 1.5480(14) yes
P1 O5 . 1.5390(16) yes
P1 O6 . 1.4857(17) yes
P2 O4 2_566 1.5547(15) yes
P2 O3 . 1.5591(15) yes
P2 O7 . 1.5342(17) yes
P2 O8 . 1.4900(17) yes
O5 H1 . 1.220 no
O7 H2 . 1.214 no
N1 C1 . 1.490(3) yes
N1 C2 . 1.484(4) yes
N1 H3 . 0.954 no
N1 H4 . 0.958 no
N2 C4 . 1.473(4) yes
N2 C5 . 1.493(4) yes
N2 H12 . 0.953 no
N2 H13 . 0.957 no
C1 C2 2_665 1.511(3) yes
C1 C3 . 1.506(7) yes
C1 H5 . 0.977 no
C1 H6 . 0.956 no
C2 H7 . 0.964 no
C2 H8 . 0.986 no
C3 H6 . 0.551 no
C3 H9 . 0.942 no
C3 H10 . 0.951 no
C3 H11 . 0.962 no
C4 C5 2_576 1.500(4) yes
C4 C6 . 1.430(9) yes
C4 H14 . 0.987 no
C4 H15 . 0.956 no
C5 H16 . 0.974 no
C5 H17 . 0.998 no
C6 H18 . 0.942 no
C6 H19 . 0.951 no
C6 H20 . 0.953 no

loop_
_geom_hbond_atom_site_label_D
_geom_hbond_atom_site_label_H
_geom_hbond_atom_site_label_A
_geom_hbond_site_symmetry_A
_geom_hbond_angle_DHA
_geom_hbond_distance_DH
_geom_hbond_distance_HA
_geom_hbond_distance_DA
_geom_hbond_publ_flag
N1 H3 O7 2_666 159 0.95 1.88 2.788(6) yes
N1 H4 O6 2_565 160 0.96 1.71 2.628(6) yes
C2 H7 O6 1_655 126 0.96 2.52 3.190(6) yes
N2 H12 O5 . 167 0.95 1.83 2.768(6) yes
N2 H13 O8 . 171 0.96 1.69 2.640(6) yes
